data_7063570
loop_
_publ_author_name
'Hu, Hui-Yi'
'Xu, Ya-Xin'
'Yuan, Shu-Ting'
'Ma, Jing-Yang'
'Xia, Guang'
'Shi, Shu-Ting'
'Zhou, Zi-Xiong'
'Yuan, Jin bin'
'Yu, Li-De'

_publ_section_title
;
 Halogen engineering tuned band gap and structural phase transition in
 lead iodide hybrid perovskite semiconductor
;
_journal_name_full 'New Journal of Chemistry'
_journal_paper_doi 10.1039/D4NJ04595E
_journal_year 2024
_chemical_absolute_configuration ad
_chemical_formula_moiety 'I3 Pb, C8 H15 I N O'
_chemical_formula_sum 'C8 H15 I4 N O Pb'
_chemical_formula_weight 856.00
_space_group_crystal_system monoclinic
_space_group_IT_number 5
_space_group_name_Hall 'I 2y'
_space_group_name_H-M_alt 'I 1 2 1'
_atom_sites_solution_hydrogens mixed
_atom_sites_solution_primary iterative
_audit_creation_date 2024-08-13
_audit_creation_method
;
Olex2 1.5
(compiled 2023.03.06 svn.rbb2c1857 for OlexSys, GUI svn.r6748)
;
_audit_update_record
;
2024-08-27 deposited with the CCDC.	2024-12-04 downloaded from the CCDC.
;
_cell_angle_alpha 90
_cell_angle_beta 94.908(5)
_cell_angle_gamma 90
_cell_formula_units_Z 4
_cell_length_a 8.0496(4)
_cell_length_b 9.9774(5)
_cell_length_c 21.0802(13)
_cell_measurement_reflns_used 4932
_cell_measurement_temperature 301.18(10)
_cell_measurement_theta_max 29.4080
_cell_measurement_theta_min 1.9760
_cell_volume 1686.83(16)
_computing_cell_refinement 'CrysAlisPro 1.171.42.92a (Rigaku OD, 2023)'
_computing_data_collection 'CrysAlisPro 1.171.42.92a (Rigaku OD, 2023)'
_computing_data_reduction 'CrysAlisPro 1.171.42.92a (Rigaku OD, 2023)'
_computing_molecular_graphics 'Olex2 1.5 (Dolomanov et al., 2009)'
_computing_publication_material 'Olex2 1.5 (Dolomanov et al., 2009)'
_computing_structure_refinement 'SHELXL 2018/3 (Sheldrick, 2015)'
_computing_structure_solution 'olex2.solve 1.5 (Bourhis et al., 2015)'
_diffrn_ambient_environment air
_diffrn_ambient_temperature 301.18(10)
_diffrn_detector 'Hybrid Pixel Array Detector'
_diffrn_detector_area_resol_mean 10.0000
_diffrn_detector_type HyPix
_diffrn_measured_fraction_theta_full 1.000
_diffrn_measured_fraction_theta_max 0.796
_diffrn_measurement_details
;
List of Runs (angles in degrees, time in seconds):

  # Type    Start    End  Width  t~exp~   \w     \q     \k     \f   Frames
#--------------------------------------------------------------------------
  1  \w    -38.00  31.00   0.50    0.50    --    4.91 -84.00 108.00  138
  2  \w    -18.00   8.00   0.50    0.50    --    4.91 -99.00  60.00   52
  3  \w    -18.00  30.00   0.50    0.50    --    4.91 -99.00 -30.00   96
  4  \w    -10.00  19.00   0.50    0.50    --   -5.54 -99.00-120.00   58
  5  \w     25.00  78.00   0.50    0.50    --    4.91  37.00-120.00  106
  6  \w     -7.00  21.00   0.50    0.50    --    4.91  37.00-120.00   56
  7  \w    -14.00  11.00   0.50    0.50    --    4.91  84.00-131.00   50
;
_diffrn_measurement_device 'four-circle diffractometer'
_diffrn_measurement_device_type 'XtaLAB Synergy R, HyPix'
_diffrn_measurement_method '\w scans'
_diffrn_orient_matrix_type 'CrysAlisPro convention (1999,Acta A55,543-557)'
_diffrn_orient_matrix_UB_11 0.0412896000
_diffrn_orient_matrix_UB_12 0.0613867000
_diffrn_orient_matrix_UB_13 0.0077689000
_diffrn_orient_matrix_UB_21 0.0567753000
_diffrn_orient_matrix_UB_22 -0.0129742000
_diffrn_orient_matrix_UB_23 -0.0231925000
_diffrn_orient_matrix_UB_31 -0.0537945000
_diffrn_orient_matrix_UB_32 0.0334135000
_diffrn_orient_matrix_UB_33 -0.0232854000
_diffrn_radiation_monochromator mirror
_diffrn_radiation_probe x-ray
_diffrn_radiation_type 'Mo K\a'
_diffrn_radiation_wavelength 0.71073
_diffrn_reflns_av_R_equivalents 0.0431
_diffrn_reflns_av_unetI/netI 0.0605
_diffrn_reflns_Laue_measured_fraction_full 1.000
_diffrn_reflns_Laue_measured_fraction_max 0.796
_diffrn_reflns_limit_h_max 10
_diffrn_reflns_limit_h_min -11
_diffrn_reflns_limit_k_max 14
_diffrn_reflns_limit_k_min -12
_diffrn_reflns_limit_l_max 26
_diffrn_reflns_limit_l_min -26
_diffrn_reflns_number 8167
_diffrn_reflns_point_group_measured_fraction_full 0.940
_diffrn_reflns_point_group_measured_fraction_max 0.701
_diffrn_reflns_theta_full 25.242
_diffrn_reflns_theta_max 31.014
_diffrn_reflns_theta_min 1.939
_diffrn_source 'micro-focus sealed X-ray tube'
_diffrn_source_type 'Mova (Mo) X-ray Source'
_exptl_absorpt_coefficient_mu 17.304
_exptl_absorpt_correction_T_max 1.00000
_exptl_absorpt_correction_T_min 0.53635
_exptl_absorpt_correction_type multi-scan
_exptl_absorpt_process_details
;
CrysAlisPro 1.171.42.92a (Rigaku Oxford Diffraction, 2023)
Empirical absorption correction using spherical harmonics,
implemented in SCALE3 ABSPACK scaling algorithm.
;
_exptl_crystal_colour 'clear light yellow'
_exptl_crystal_colour_lustre clear
_exptl_crystal_colour_modifier light
_exptl_crystal_colour_primary yellow
_exptl_crystal_density_diffrn 3.371
_exptl_crystal_description block
_exptl_crystal_F_000 1488
_refine_diff_density_max 1.279
_refine_diff_density_min -1.620
_refine_diff_density_rms 0.301
_refine_ls_abs_structure_details
;
 Flack x determined using 1152 quotients [(I+)-(I-)]/[(I+)+(I-)]
 (Parsons, Flack and Wagner, Acta Cryst. B69 (2013) 249-259).
;
_refine_ls_abs_structure_Flack -0.009(6)
_refine_ls_extinction_method none
_refine_ls_goodness_of_fit_ref 1.010
_refine_ls_hydrogen_treatment constr
_refine_ls_matrix_type full
_refine_ls_number_parameters 137
_refine_ls_number_reflns 5414
_refine_ls_number_restraints 7
_refine_ls_restrained_S_all 1.009
_refine_ls_R_factor_all 0.0476
_refine_ls_R_factor_gt 0.0375
_refine_ls_shift/su_max 0.002
_refine_ls_shift/su_mean 0.000
_refine_ls_structure_factor_coef Fsqd
_refine_ls_weighting_details 'w=1/[\s^2^(Fo^2^)+(0.0458P)^2^] where P=(Fo^2^+2Fc^2^)/3'
_refine_ls_weighting_scheme calc
_refine_ls_wR_factor_gt 0.0927
_refine_ls_wR_factor_ref 0.0966
_reflns_Friedel_coverage 0.676
_reflns_Friedel_fraction_full 0.873
_reflns_Friedel_fraction_max 0.596
_reflns_number_gt 3208
_reflns_number_total 5414
_reflns_threshold_expression 'I > 2\s(I)'
_cod_data_source_file d4nj04595e2.cif
_cod_data_source_block 3
_cod_database_code 7063570
_shelx_shelxl_version_number 2018/3
_chemical_oxdiff_formula 'Pb C H N O I'
_shelx_space_group_comment
;
The symmetry employed for this shelxl refinement is uniquely defined
by the following loop, which should always be used as a source of
symmetry information in preference to the above space-group names.
They are only intended as comments.
;
_olex2_refinement_description
;
1. Fixed Uiso
 At 1.2 times of:
  All C(H) groups, All C(H,H) groups
 At 1.5 times of:
  All O(H) groups
2. Restrained distances
 C6-C2 = C7-C3 = C5-C4 = C8-C5 = C8-C7 = C8-C6
 1.54 with sigma of 0.0001
3.a Riding coordinates:
 O1(H1)
3.b Ternary CH refined with riding coordinates:
 C5(H5), C8(H8)
3.c Secondary CH2 refined with riding coordinates:
 C4(H4a,H4b), C3(H3a,H3b), C7(H7a,H7b), C2(H2a,H2b), C1(H1a,H1b), C6(H6a,H6b)
;
_olex2_submission_special_instructions 'No special instructions were received'
_oxdiff_exptl_absorpt_empirical_details
;
Empirical correction (ABSPACK) includes:
- Absorption correction using spherical harmonics
- Frame scaling
;
_oxdiff_exptl_absorpt_empirical_full_max 1.754
_oxdiff_exptl_absorpt_empirical_full_min 0.640

loop_
_space_group_symop_operation_xyz
'x, y, z'
'-x, y, -z'
'x+1/2, y+1/2, z+1/2'
'-x+1/2, y+1/2, -z+1/2'

loop_
_atom_site_label
_atom_site_type_symbol
_atom_site_fract_x
_atom_site_fract_y
_atom_site_fract_z
_atom_site_U_iso_or_equiv
_atom_site_adp_type
_atom_site_occupancy
_atom_site_site_symmetry_order
_atom_site_calc_flag
_atom_site_refinement_flags_posn
_atom_site_refinement_flags_adp
_atom_site_refinement_flags_occupancy
_atom_site_disorder_assembly
_atom_site_disorder_group
Pb1 Pb 1.000000 0.6944(8) 0.500000 0.03376(19) Uani 1 2 d S T P . .
Pb2 Pb 1.500000 0.6936(8) 0.500000 0.0356(2) Uani 1 2 d S T P . .
I4 I 1.26552(13) 0.9020(8) 0.56724(5) 0.0386(3) Uani 1 1 d . . . . .
I3 I 1.22190(13) 0.7147(8) 0.38059(5) 0.0414(3) Uani 1 1 d . . . . .
I2 I 0.74603(13) 0.4632(8) 0.44702(6) 0.0461(3) Uani 1 1 d . . . . .
I1 I -0.17479(15) 0.2493(8) 0.23032(7) 0.0600(4) Uani 1 1 d . . . . .
N1 N 0.0948(14) 0.1924(16) 0.3398(6) 0.034(3) Uani 1 1 d . . . . .
O1 O 0.4345(16) 0.3970(16) 0.3094(7) 0.059(4) Uani 1 1 d . . . . .
H1 H 0.516289 0.416052 0.333630 0.089 Uiso 1 1 d R U . . .
C4 C 0.1654(5) 0.3304(17) 0.3301(6) 0.056(6) Uani 1 1 d D . . . .
H4A H 0.101132 0.396303 0.351407 0.068 Uiso 1 1 calc R U . . .
H4B H 0.156983 0.351485 0.285054 0.068 Uiso 1 1 calc R U . . .
C3 C 0.1793(5) 0.0973(18) 0.2989(9) 0.050(5) Uani 1 1 d D . . . .
H3A H 0.149344 0.118464 0.254524 0.060 Uiso 1 1 calc R U . . .
H3B H 0.141770 0.006868 0.306687 0.060 Uiso 1 1 calc R U . . .
C5 C 0.3493(5) 0.3371(2) 0.3569(5) 0.041(4) Uani 1 1 d D . . . .
H5 H 0.360172 0.391847 0.395686 0.049 Uiso 1 1 calc R U . . .
C7 C 0.3701(5) 0.1047(6) 0.3127(2) 0.048(4) Uani 1 1 d D . . . .
H7A H 0.419768 0.142715 0.276409 0.057 Uiso 1 1 calc R U . . .
H7B H 0.415392 0.015493 0.320328 0.057 Uiso 1 1 calc R U . . .
C2 C 0.1272(5) 0.151(2) 0.4089(7) 0.053(5) Uani 1 1 d D . . . .
H2A H 0.074173 0.065698 0.415549 0.064 Uiso 1 1 calc R U . . .
H2B H 0.079342 0.217215 0.435865 0.064 Uiso 1 1 calc R U . . .
C1 C -0.089(2) 0.193(2) 0.3246(8) 0.048(4) Uani 1 1 d . . . . .
H1A H -0.137445 0.253951 0.353815 0.058 Uiso 1 1 calc R U . . .
H1B H -0.130934 0.104088 0.332534 0.058 Uiso 1 1 calc R U . . .
C8 C 0.4100(7) 0.19326(3) 0.37185(16) 0.038(3) Uani 1 1 d D . . . .
H8 H 0.530301 0.193229 0.383882 0.046 Uiso 1 1 calc R U . . .
C6 C 0.3160(4) 0.1399(10) 0.4273(2) 0.050(5) Uani 1 1 d D . . . .
H6A H 0.346146 0.191717 0.465445 0.060 Uiso 1 1 calc R U . . .
H6B H 0.345844 0.047063 0.435798 0.060 Uiso 1 1 calc R U . . .

loop_
_atom_site_aniso_label
_atom_site_aniso_U_11
_atom_site_aniso_U_22
_atom_site_aniso_U_33
_atom_site_aniso_U_23
_atom_site_aniso_U_13
_atom_site_aniso_U_12
Pb1 0.0261(3) 0.0366(4) 0.0383(5) 0.000 0.0009(3) 0.000
Pb2 0.0276(3) 0.0362(4) 0.0431(5) 0.000 0.0042(3) 0.000
I4 0.0360(6) 0.0382(5) 0.0410(6) -0.0078(5) 0.0004(5) -0.0015(4)
I3 0.0464(5) 0.0452(6) 0.0330(6) -0.0003(5) 0.0056(4) 0.0008(4)
I2 0.0373(6) 0.0419(6) 0.0582(8) -0.0150(6) -0.0001(5) -0.0032(5)
I1 0.0435(6) 0.0851(9) 0.0498(8) 0.0011(7) -0.0053(6) 0.0023(6)
N1 0.034(6) 0.037(6) 0.032(7) 0.002(6) 0.002(5) -0.005(6)
O1 0.048(7) 0.059(8) 0.069(10) 0.017(8) -0.001(7) -0.012(6)
C4 0.042(10) 0.022(7) 0.102(19) 0.003(9) -0.012(11) -0.006(7)
C3 0.066(12) 0.028(8) 0.053(12) -0.008(8) -0.004(9) 0.001(7)
C5 0.045(9) 0.031(7) 0.044(11) 0.006(7) -0.011(8) -0.007(7)
C7 0.053(11) 0.043(9) 0.047(12) -0.011(8) 0.005(9) 0.008(8)
C2 0.068(12) 0.065(12) 0.027(10) 0.002(8) 0.012(9) -0.019(9)
C1 0.043(8) 0.067(11) 0.036(9) 0.003(10) 0.008(7) -0.013(9)
C8 0.034(7) 0.035(7) 0.043(9) 0.000(8) -0.011(6) 0.001(7)
C6 0.065(12) 0.048(10) 0.036(10) 0.005(8) -0.003(9) 0.005(9)

loop_
_atom_type_symbol
_atom_type_description
_atom_type_scat_dispersion_real
_atom_type_scat_dispersion_imag
_atom_type_scat_source
C C 0.0033 0.0016 'International Tables Vol C Tables 4.2.6.8 and 6.1.1.4'
H H 0.0000 0.0000 'International Tables Vol C Tables 4.2.6.8 and 6.1.1.4'
I I -0.4742 1.8119 'International Tables Vol C Tables 4.2.6.8 and 6.1.1.4'
N N 0.0061 0.0033 'International Tables Vol C Tables 4.2.6.8 and 6.1.1.4'
O O 0.0106 0.0060 'International Tables Vol C Tables 4.2.6.8 and 6.1.1.4'
Pb Pb -3.3944 10.1111 'International Tables Vol C Tables 4.2.6.8 and 6.1.1.4'

loop_
_geom_angle_atom_site_label_1
_geom_angle_atom_site_label_2
_geom_angle_atom_site_label_3
_geom_angle
_geom_angle_site_symmetry_1
_geom_angle_site_symmetry_3
_geom_angle_publ_flag
I4 Pb1 I4 99.85(4) 2_756 . ?
I4 Pb1 I2 173.11(4) 2_756 2_756 ?
I4 Pb1 I2 173.10(4) . . ?
I4 Pb1 I2 86.00(3) . 2_756 ?
I4 Pb1 I2 86.00(3) 2_756 . ?
I3 Pb1 I4 84.94(3) . . ?
I3 Pb1 I4 90.41(3) 2_756 . ?
I3 Pb1 I4 90.41(3) . 2_756 ?
I3 Pb1 I4 84.94(3) 2_756 2_756 ?
I3 Pb1 I3 172.78(5) 2_756 . ?
I3 Pb1 I2 98.77(3) 2_756 2_756 ?
I3 Pb1 I2 98.77(3) . . ?
I3 Pb1 I2 86.44(3) 2_756 . ?
I3 Pb1 I2 86.44(3) . 2_756 ?
I2 Pb1 I2 88.42(5) 2_756 . ?
I4 Pb2 I4 99.51(5) . 2_856 ?
I4 Pb2 I3 84.71(3) . . ?
I4 Pb2 I3 84.71(3) 2_856 2_856 ?
I4 Pb2 I3 90.47(3) 2_856 . ?
I4 Pb2 I3 90.47(3) . 2_856 ?
I4 Pb2 I2 84.78(3) . 2_756 ?
I4 Pb2 I2 173.47(3) 2_856 2_756 ?
I4 Pb2 I2 84.79(3) 2_856 1_655 ?
I4 Pb2 I2 173.47(3) . 1_655 ?
I3 Pb2 I3 172.55(5) 2_856 . ?
I3 Pb2 I2 100.25(3) . 1_655 ?
I3 Pb2 I2 85.00(3) . 2_756 ?
I3 Pb2 I2 100.25(3) 2_856 2_756 ?
I3 Pb2 I2 85.00(3) 2_856 1_655 ?
I2 Pb2 I2 91.38(5) 2_756 1_655 ?
Pb1 I4 Pb2 77.45(3) . . ?
Pb1 I3 Pb2 77.30(3) . . ?
Pb1 I2 Pb2 76.37(3) . 1_455 ?
C4 N1 C2 109.9(11) . . ?
C3 N1 C4 108.0(11) . . ?
C3 N1 C2 109.6(13) . . ?
C3 N1 C1 112.0(12) . . ?
C1 N1 C4 110.2(12) . . ?
C1 N1 C2 107.1(10) . . ?
C5 O1 H1 94.1 . . ?
N1 C4 H4A 109.5 . . ?
N1 C4 H4B 109.5 . . ?
N1 C4 C5 110.6(9) . . ?
H4A C4 H4B 108.1 . . ?
C5 C4 H4A 109.5 . . ?
C5 C4 H4B 109.5 . . ?
N1 C3 H3A 109.4 . . ?
N1 C3 H3B 109.4 . . ?
N1 C3 C7 111.1(10) . . ?
H3A C3 H3B 108.0 . . ?
C7 C3 H3A 109.4 . . ?
C7 C3 H3B 109.4 . . ?
O1 C5 C4 105.7(9) . . ?
O1 C5 H5 110.2 . . ?
O1 C5 C8 112.2(8) . . ?
C4 C5 H5 110.2 . . ?
C8 C5 C4 108.2(7) . . ?
C8 C5 H5 110.2 . . ?
C3 C7 H7A 110.0 . . ?
C3 C7 H7B 110.0 . . ?
C3 C7 C8 108.4(8) . . ?
H7A C7 H7B 108.4 . . ?
C8 C7 H7A 110.0 . . ?
C8 C7 H7B 110.0 . . ?
N1 C2 H2A 109.6 . . ?
N1 C2 H2B 109.6 . . ?
N1 C2 C6 110.3(8) . . ?
H2A C2 H2B 108.1 . . ?
C6 C2 H2A 109.6 . . ?
C6 C2 H2B 109.6 . . ?
I1 C1 H1A 108.2 . . ?
I1 C1 H1B 108.2 . . ?
N1 C1 I1 116.2(11) . . ?
N1 C1 H1A 108.2 . . ?
N1 C1 H1B 108.2 . . ?
H1A C1 H1B 107.4 . . ?
C5 C8 C7 109.2(5) . . ?
C5 C8 H8 110.0 . . ?
C5 C8 C6 108.0(6) . . ?
C7 C8 H8 110.0 . . ?
C6 C8 C7 109.5(4) . . ?
C6 C8 H8 110.0 . . ?
C2 C6 H6A 109.9 . . ?
C2 C6 H6B 109.9 . . ?
C8 C6 C2 108.8(6) . . ?
C8 C6 H6A 109.9 . . ?
C8 C6 H6B 109.9 . . ?
H6A C6 H6B 108.3 . . ?

loop_
_geom_bond_atom_site_label_1
_geom_bond_atom_site_label_2
_geom_bond_distance
_geom_bond_site_symmetry_2
_geom_bond_publ_flag
Pb1 I4 3.2169(11) . ?
Pb1 I4 3.2169(11) 2_756 ?
Pb1 I3 3.2152(12) 2_756 ?
Pb1 I3 3.2152(12) . ?
Pb1 I2 3.2183(12) . ?
Pb1 I2 3.2183(12) 2_756 ?
Pb2 I4 3.2171(12) . ?
Pb2 I4 3.2171(12) 2_856 ?
Pb2 I3 3.2292(11) . ?
Pb2 I3 3.2292(11) 2_856 ?
Pb2 I2 3.2917(13) 1_655 ?
Pb2 I2 3.2917(13) 2_756 ?
I1 C1 2.123(17) . ?
N1 C4 1.510(18) . ?
N1 C3 1.48(2) . ?
N1 C2 1.515(19) . ?
N1 C1 1.487(19) . ?
O1 H1 0.8200 . ?
O1 C5 1.396(16) . ?
C4 H4A 0.9700 . ?
C4 H4B 0.9700 . ?
C4 C5 1.54000(16) . ?
C3 H3A 0.9700 . ?
C3 H3B 0.9700 . ?
C3 C7 1.54000(16) . ?
C5 H5 0.9800 . ?
C5 C8 1.54000(15) . ?
C7 H7A 0.9700 . ?
C7 H7B 0.9700 . ?
C7 C8 1.54000(15) . ?
C2 H2A 0.9700 . ?
C2 H2B 0.9700 . ?
C2 C6 1.54000(16) . ?
C1 H1A 0.9700 . ?
C1 H1B 0.9700 . ?
C8 H8 0.9800 . ?
C8 C6 1.54000(16) . ?
C6 H6A 0.9700 . ?
C6 H6B 0.9700 . ?

loop_
_geom_torsion_atom_site_label_1
_geom_torsion_atom_site_label_2
_geom_torsion_atom_site_label_3
_geom_torsion_atom_site_label_4
_geom_torsion
_geom_torsion_site_symmetry_1
_geom_torsion_site_symmetry_2
_geom_torsion_site_symmetry_3
_geom_torsion_site_symmetry_4
_geom_torsion_publ_flag
N1 C4 C5 O1 132.2(12) . . . . ?
N1 C4 C5 C8 11.8(12) . . . . ?
N1 C3 C7 C8 8.6(15) . . . . ?
N1 C2 C6 C8 7.8(16) . . . . ?
O1 C5 C8 C7 -64.3(8) . . . . ?
O1 C5 C8 C6 176.7(8) . . . . ?
C4 N1 C3 C7 55.0(15) . . . . ?
C4 N1 C2 C6 -63.6(15) . . . . ?
C4 N1 C1 I1 59.8(17) . . . . ?
C4 C5 C8 C7 52.0(9) . . . . ?
C4 C5 C8 C6 -67.0(8) . . . . ?
C3 N1 C4 C5 -67.5(12) . . . . ?
C3 N1 C2 C6 54.9(15) . . . . ?
C3 N1 C1 I1 -60.4(18) . . . . ?
C3 C7 C8 C5 -64.1(9) . . . . ?
C3 C7 C8 C6 54.0(9) . . . . ?
C5 C8 C6 C2 55.6(10) . . . . ?
C7 C8 C6 C2 -63.2(10) . . . . ?
C2 N1 C4 C5 52.0(13) . . . . ?
C2 N1 C3 C7 -64.8(15) . . . . ?
C2 N1 C1 I1 179.4(12) . . . . ?
C1 N1 C4 C5 169.9(11) . . . . ?
C1 N1 C3 C7 176.5(13) . . . . ?
C1 N1 C2 C6 176.6(14) . . . . ?
